data_3000286
loop_
_publ_author_name
'Rakovsk\'y, Erik'
'\<Sebesta, Radovan'
'Palchykov, Vitalii'

_journal_name_full 'To be published'
_chemical_formula_sum 'C34 H31 N3 O4'
_chemical_name_systematic
;         
2-((3R*,3'R*,4'S*,5'R*)-1-benzyl-3'-(4-methoxyphenyl)-2-oxo-5'-
phenylspiro[indoline-3,2'-pyrrolidin]-4'-yl)-N-methyl-2-oxoacetamide
;
_space_group_name_Hall '-P 2ybc'
_space_group_name_H-M_alt 'P 1 21/c 1'
_cell_angle_alpha 90
_cell_angle_beta 104.034(4)
_cell_angle_gamma 90
_cell_length_a 13.7836(7)
_cell_length_b 16.0469(6)
_cell_length_c 13.3142(6)
_cell_measurement_temperature 100
_cell_volume 2857.0(2)
_diffrn_ambient_temperature 100.15
_diffrn_radiation_probe x-ray
_diffrn_radiation_type CuK\a
_diffrn_radiation_wavelength 1.54186
_refine_ls_goodness_of_fit_ref 0.879
_refine_ls_R_factor_all 0.0582
_refine_ls_R_factor_gt 0.0329
_refine_ls_wR_factor_gt 0.0684
_refine_ls_wR_factor_ref 0.0732
_cod_database_code 3000286
_cod_hold_until_date 2021-06-06

loop_
_atom_site_label
_atom_site_fract_x
_atom_site_fract_y
_atom_site_fract_z
? ? ? ?
